data_1512745
loop_
_publ_author_name
'Timothy J. Boyle'
'Leigh Anna M. Steele'
'Alia Saad'

_publ_section_title
;
 Synthesis and characterization of the heavy alkaline earth aryloxide
 congeners
;
_journal_name_full
;
Inorganica Chimica Acta
;
_journal_page_first 259
_journal_page_last 268
_journal_paper_doi 10.1016/j.ica.2012.07.019
_journal_volume 394
_journal_year 2013
_chemical_formula_moiety 'C44 H49 N4 O2 Sr'
_chemical_formula_sum 'C44 H49 N4 O2 Sr'
_chemical_formula_weight 753.49
_space_group_IT_number 14
_symmetry_cell_setting monoclinic
_symmetry_space_group_name_Hall '-P 2yn'
_symmetry_space_group_name_H-M 'P 1 21/n 1'
_atom_sites_solution_hydrogens geom
_atom_sites_solution_primary direct
_atom_sites_solution_secondary difmap
_cell_angle_alpha 90.00
_cell_angle_beta 103.8920(10)
_cell_angle_gamma 90.00
_cell_formula_units_Z 4
_cell_length_a 14.8727(15)
_cell_length_b 17.7921(18)
_cell_length_c 17.3089(17)
_cell_measurement_reflns_used 9936
_cell_measurement_temperature 193(2)
_cell_measurement_theta_max 25.24
_cell_measurement_theta_min 2.29
_cell_volume 4446.3(8)
_computing_cell_refinement 'Bruker SAINT'
_computing_data_collection 'Bruker APEX2'
_computing_data_reduction 'Bruker SAINT'
_computing_molecular_graphics 'Bruker SHELXTL'
_computing_publication_material 'Bruker SHELXTL'
_computing_structure_refinement 'SHELXL-97 (Sheldrick, 2008)'
_computing_structure_solution 'SHELXS-97 (Sheldrick, 2008)'
_diffrn_ambient_temperature 193(2)
_diffrn_measured_fraction_theta_full 0.999
_diffrn_measured_fraction_theta_max 0.999
_diffrn_measurement_device_type 'Bruker APEX-II CCD'
_diffrn_measurement_method '\f and \w scans'
_diffrn_radiation_monochromator graphite
_diffrn_radiation_source 'fine-focus sealed tube'
_diffrn_radiation_type MoK\a
_diffrn_radiation_wavelength 0.71073
_diffrn_reflns_av_R_equivalents 0.0317
_diffrn_reflns_av_sigmaI/netI 0.0303
_diffrn_reflns_limit_h_max 17
_diffrn_reflns_limit_h_min -17
_diffrn_reflns_limit_k_max 21
_diffrn_reflns_limit_k_min -21
_diffrn_reflns_limit_l_max 20
_diffrn_reflns_limit_l_min -20
_diffrn_reflns_number 32315
_diffrn_reflns_theta_full 25.28
_diffrn_reflns_theta_max 25.28
_diffrn_reflns_theta_min 1.67
_exptl_absorpt_coefficient_mu 1.249
_exptl_absorpt_correction_T_max 0.6834
_exptl_absorpt_correction_T_min 0.5106
_exptl_absorpt_correction_type multi-scan
_exptl_absorpt_process_details SADABS
_exptl_crystal_colour blue
_exptl_crystal_density_diffrn 1.126
_exptl_crystal_density_method 'not measured'
_exptl_crystal_description prism
_exptl_crystal_F_000 1580
_exptl_crystal_size_max 0.62
_exptl_crystal_size_mid 0.48
_exptl_crystal_size_min 0.33
_refine_diff_density_max 0.614
_refine_diff_density_min -0.298
_refine_diff_density_rms 0.053
_refine_ls_extinction_method none
_refine_ls_goodness_of_fit_ref 0.931
_refine_ls_hydrogen_treatment constr
_refine_ls_matrix_type full
_refine_ls_number_parameters 468
_refine_ls_number_reflns 8070
_refine_ls_number_restraints 0
_refine_ls_restrained_S_all 0.931
_refine_ls_R_factor_all 0.0511
_refine_ls_R_factor_gt 0.0385
_refine_ls_shift/su_max 0.000
_refine_ls_shift/su_mean 0.000
_refine_ls_structure_factor_coef Fsqd
_refine_ls_weighting_details 'calc w=1/[\s^2^(Fo^2^)+(0.0788P)^2^+1.9766P] where P=(Fo^2^+2Fc^2^)/3'
_refine_ls_weighting_scheme calc
_refine_ls_wR_factor_gt 0.1107
_refine_ls_wR_factor_ref 0.1170
_reflns_number_gt 6454
_reflns_number_total 8070
_reflns_threshold_expression >2sigma(I)
_cod_data_source_file ICA-2013-394-259-268-2.cif
_cod_data_source_block 11jy061_0m
_cod_original_cell_volume 4446.2(8)
_cod_original_sg_symbol_Hall -P2yn
_cod_original_sg_symbol_H-M P2(1)/n
_cod_database_code 1512745

loop_
_symmetry_equiv_pos_as_xyz
'x, y, z'
'-x+1/2, y+1/2, -z+1/2'
'-x, -y, -z'
'x-1/2, -y-1/2, z-1/2'

loop_
_atom_site_label
_atom_site_type_symbol
_atom_site_fract_x
_atom_site_fract_y
_atom_site_fract_z
_atom_site_U_iso_or_equiv
_atom_site_adp_type
_atom_site_occupancy
_atom_site_symmetry_multiplicity
_atom_site_calc_flag
_atom_site_refinement_flags
Sr1 Sr 0.395911(15) 0.216733(12) 0.138888(14) 0.03333(10) Uani 1 1 d .
N1 N 0.47433(18) 0.33751(13) 0.22807(16) 0.0541(6) Uani 1 1 d .
N2 N 0.35569(19) 0.22329(14) -0.02116(15) 0.0526(6) Uani 1 1 d .
N3 N 0.33702(16) 0.07009(13) 0.12515(14) 0.0459(6) Uani 1 1 d .
N4 N 0.40310(15) 0.18791(13) 0.29320(12) 0.0405(5) Uani 1 1 d .
O1 O 0.26011(12) 0.28862(9) 0.12276(12) 0.0410(4) Uani 1 1 d .
O2 O 0.54722(12) 0.19019(10) 0.13103(11) 0.0414(4) Uani 1 1 d .
C1 C 0.18065(16) 0.31834(14) 0.12676(14) 0.0319(5) Uani 1 1 d .
C2 C 0.15800(18) 0.39421(14) 0.10359(15) 0.0388(6) Uani 1 1 d .
C3 C 0.0720(2) 0.42241(17) 0.10734(19) 0.0543(8) Uani 1 1 d .
H3 H 0.0568 0.4728 0.0911 0.065 Uiso 1 1 calc R
C4 C 0.0083(2) 0.38000(19) 0.1337(2) 0.0616(9) Uani 1 1 d .
H4 H -0.0499 0.4007 0.1358 0.074 Uiso 1 1 calc R
C5 C 0.0303(2) 0.30653(19) 0.15726(18) 0.0520(7) Uani 1 1 d .
H5 H -0.0134 0.2774 0.1763 0.062 Uiso 1 1 calc R
C6 C 0.11362(17) 0.27441(14) 0.15393(15) 0.0371(6) Uani 1 1 d .
C7 C 0.1340(2) 0.19257(16) 0.17307(17) 0.0459(7) Uani 1 1 d .
H7 H 0.2029 0.1872 0.1903 0.055 Uiso 1 1 calc R
C8 C 0.1010(3) 0.14488(17) 0.0979(2) 0.0641(9) Uani 1 1 d .
H8A H 0.0335 0.1483 0.0796 0.096 Uiso 1 1 calc R
H8B H 0.1190 0.0924 0.1098 0.096 Uiso 1 1 calc R
H8C H 0.1296 0.1635 0.0561 0.096 Uiso 1 1 calc R
C9 C 0.0943(2) 0.1633(2) 0.2409(2) 0.0691(10) Uani 1 1 d .
H9A H 0.1142 0.1960 0.2875 0.104 Uiso 1 1 calc R
H9B H 0.1167 0.1121 0.2548 0.104 Uiso 1 1 calc R
H9C H 0.0265 0.1631 0.2241 0.104 Uiso 1 1 calc R
C10 C 0.2264(2) 0.44211(15) 0.07324(17) 0.0474(7) Uani 1 1 d .
H10 H 0.2850 0.4125 0.0812 0.057 Uiso 1 1 calc R
C11 C 0.2502(3) 0.51540(18) 0.1203(2) 0.0743(10) Uani 1 1 d .
H11A H 0.1954 0.5479 0.1104 0.111 Uiso 1 1 calc R
H11B H 0.3004 0.5412 0.1033 0.111 Uiso 1 1 calc R
H11C H 0.2699 0.5040 0.1772 0.111 Uiso 1 1 calc R
C12 C 0.1945(3) 0.4585(2) -0.0148(2) 0.0718(10) Uani 1 1 d .
H12A H 0.1808 0.4111 -0.0442 0.108 Uiso 1 1 calc R
H12B H 0.2436 0.4852 -0.0326 0.108 Uiso 1 1 calc R
H12C H 0.1386 0.4897 -0.0248 0.108 Uiso 1 1 calc R
C13 C 0.63329(16) 0.17388(13) 0.13156(13) 0.0303(5) Uani 1 1 d .
C14 C 0.67333(17) 0.10512(14) 0.16541(13) 0.0332(5) Uani 1 1 d .
C15 C 0.76531(18) 0.08969(15) 0.16704(15) 0.0416(6) Uani 1 1 d .
H15 H 0.7922 0.0444 0.1911 0.050 Uiso 1 1 calc R
C16 C 0.81884(18) 0.13812(17) 0.13479(17) 0.0465(7) Uani 1 1 d .
H16 H 0.8814 0.1262 0.1361 0.056 Uiso 1 1 calc R
C17 C 0.77984(18) 0.20421(15) 0.10060(16) 0.0401(6) Uani 1 1 d .
H17 H 0.8163 0.2374 0.0777 0.048 Uiso 1 1 calc R
C18 C 0.68911(17) 0.22355(13) 0.09861(15) 0.0337(5) Uani 1 1 d .
C19 C 0.6497(2) 0.29734(14) 0.06171(17) 0.0432(6) Uani 1 1 d .
H19 H 0.5850 0.3016 0.0686 0.052 Uiso 1 1 calc R
C20 C 0.6445(3) 0.2996(2) -0.0275(2) 0.0692(10) Uani 1 1 d .
H20A H 0.7073 0.2983 -0.0360 0.104 Uiso 1 1 calc R
H20B H 0.6135 0.3459 -0.0503 0.104 Uiso 1 1 calc R
H20C H 0.6095 0.2560 -0.0534 0.104 Uiso 1 1 calc R
C21 C 0.7045(3) 0.36460(17) 0.1038(3) 0.0724(10) Uani 1 1 d .
H21A H 0.7051 0.3633 0.1606 0.109 Uiso 1 1 calc R
H21B H 0.6754 0.4113 0.0803 0.109 Uiso 1 1 calc R
H21C H 0.7682 0.3623 0.0976 0.109 Uiso 1 1 calc R
C22 C 0.6132(2) 0.04921(15) 0.19482(17) 0.0458(7) Uani 1 1 d .
H22 H 0.5649 0.0784 0.2134 0.055 Uiso 1 1 calc R
C23 C 0.5633(3) 0.0002(2) 0.1261(3) 0.0802(12) Uani 1 1 d .
H23A H 0.5315 0.0322 0.0819 0.120 Uiso 1 1 calc R
H23B H 0.5179 -0.0314 0.1435 0.120 Uiso 1 1 calc R
H23C H 0.6083 -0.0318 0.1087 0.120 Uiso 1 1 calc R
C24 C 0.6647(3) 0.0022(3) 0.2643(3) 0.1113(17) Uani 1 1 d .
H24A H 0.7109 -0.0290 0.2475 0.167 Uiso 1 1 calc R
H24B H 0.6208 -0.0303 0.2827 0.167 Uiso 1 1 calc R
H24C H 0.6959 0.0353 0.3078 0.167 Uiso 1 1 calc R
C25 C 0.4220(3) 0.38542(18) 0.2569(2) 0.0672(9) Uani 1 1 d .
H25 H 0.3570 0.3846 0.2352 0.081 Uiso 1 1 calc R
C26 C 0.4573(3) 0.4361(2) 0.3163(3) 0.0837(12) Uani 1 1 d .
H26 H 0.4174 0.4695 0.3351 0.100 Uiso 1 1 calc R
C27 C 0.5506(4) 0.4375(2) 0.3479(3) 0.0932(14) Uani 1 1 d .
H27 H 0.5768 0.4717 0.3894 0.112 Uiso 1 1 calc R
C28 C 0.6062(3) 0.3887(2) 0.3187(3) 0.0856(12) Uani 1 1 d .
H28 H 0.6715 0.3887 0.3392 0.103 Uiso 1 1 calc R
C29 C 0.5649(2) 0.34007(18) 0.2593(2) 0.0590(8) Uani 1 1 d .
H29 H 0.6034 0.3063 0.2394 0.071 Uiso 1 1 calc R
C30 C 0.2788(3) 0.2593(2) -0.0605(2) 0.0670(9) Uani 1 1 d .
H30 H 0.2348 0.2743 -0.0317 0.080 Uiso 1 1 calc R
C31 C 0.2606(3) 0.2754(2) -0.1407(2) 0.0778(11) Uani 1 1 d .
H31 H 0.2060 0.3016 -0.1664 0.093 Uiso 1 1 calc R
C32 C 0.3235(3) 0.2528(2) -0.1825(2) 0.0798(12) Uani 1 1 d .
H32 H 0.3128 0.2631 -0.2378 0.096 Uiso 1 1 calc R
C33 C 0.4020(3) 0.2151(2) -0.1438(2) 0.0735(11) Uani 1 1 d .
H33 H 0.4459 0.1985 -0.1719 0.088 Uiso 1 1 calc R
C34 C 0.4158(3) 0.20174(19) -0.06274(19) 0.0610(9) Uani 1 1 d .
H34 H 0.4705 0.1762 -0.0358 0.073 Uiso 1 1 calc R
C35 C 0.3411(2) 0.02520(17) 0.18728(18) 0.0521(7) Uani 1 1 d .
H35 H 0.3541 0.0474 0.2387 0.063 Uiso 1 1 calc R
C36 C 0.3278(2) -0.05146(18) 0.1818(2) 0.0610(8) Uani 1 1 d .
H36 H 0.3314 -0.0811 0.2281 0.073 Uiso 1 1 calc R
C37 C 0.3094(3) -0.0836(2) 0.1082(2) 0.0751(11) Uani 1 1 d .
H37 H 0.3008 -0.1364 0.1021 0.090 Uiso 1 1 calc R
C38 C 0.3037(3) -0.0387(2) 0.0434(2) 0.0812(12) Uani 1 1 d .
H38 H 0.2904 -0.0596 -0.0085 0.097 Uiso 1 1 calc R
C39 C 0.3174(3) 0.0371(2) 0.05423(19) 0.0652(9) Uani 1 1 d .
H39 H 0.3125 0.0678 0.0085 0.078 Uiso 1 1 calc R
C40 C 0.3463(2) 0.2297(3) 0.3294(2) 0.0779(12) Uani 1 1 d .
C41 C 0.3724(5) 0.2498(4) 0.4065(3) 0.1192(19) Uani 1 1 d .
C42 C 0.4339(6) 0.2178(4) 0.4500(4) 0.121(2) Uani 1 1 d .
C43 C 0.4966(3) 0.1875(5) 0.4220(3) 0.145(3) Uani 1 1 d .
C44 C 0.4803(3) 0.1610(2) 0.3450(2) 0.0670(9) Uani 1 1 d .

loop_
_atom_site_aniso_label
_atom_site_aniso_U_11
_atom_site_aniso_U_22
_atom_site_aniso_U_33
_atom_site_aniso_U_23
_atom_site_aniso_U_13
_atom_site_aniso_U_12
Sr1 0.02836(14) 0.03288(14) 0.03942(15) 0.00171(10) 0.00943(10) 0.00238(9)
N1 0.0569(16) 0.0416(13) 0.0637(16) -0.0043(12) 0.0142(13) -0.0041(12)
N2 0.0598(16) 0.0550(15) 0.0423(14) 0.0090(11) 0.0108(12) 0.0012(12)
N3 0.0486(14) 0.0439(13) 0.0457(14) -0.0045(11) 0.0125(11) -0.0070(10)
N4 0.0446(13) 0.0471(13) 0.0278(11) -0.0024(10) 0.0050(9) -0.0020(11)
O1 0.0296(9) 0.0384(10) 0.0570(12) 0.0036(8) 0.0140(8) 0.0038(7)
O2 0.0334(10) 0.0372(9) 0.0571(11) 0.0087(8) 0.0180(8) 0.0040(8)
C1 0.0282(12) 0.0368(13) 0.0306(12) 0.0005(10) 0.0068(10) 0.0011(10)
C2 0.0395(14) 0.0353(14) 0.0410(14) -0.0004(11) 0.0088(11) 0.0025(11)
C3 0.0513(18) 0.0410(16) 0.071(2) 0.0015(14) 0.0146(15) 0.0147(14)
C4 0.0417(17) 0.064(2) 0.085(2) -0.0055(18) 0.0262(16) 0.0143(15)
C5 0.0372(15) 0.068(2) 0.0554(18) 0.0021(15) 0.0196(13) -0.0032(14)
C6 0.0330(13) 0.0460(15) 0.0304(13) 0.0039(11) 0.0039(10) -0.0020(11)
C7 0.0391(15) 0.0441(15) 0.0504(17) 0.0148(13) 0.0025(12) -0.0063(12)
C8 0.075(2) 0.0409(17) 0.072(2) 0.0032(15) 0.0101(18) -0.0069(16)
C9 0.063(2) 0.082(2) 0.058(2) 0.0298(18) 0.0075(16) -0.0126(18)
C10 0.0532(17) 0.0370(15) 0.0541(17) 0.0044(12) 0.0170(14) -0.0039(12)
C11 0.090(3) 0.0410(18) 0.095(3) -0.0063(18) 0.029(2) -0.0144(17)
C12 0.081(3) 0.068(2) 0.069(2) 0.0193(18) 0.0228(19) -0.0113(19)
C13 0.0282(12) 0.0339(13) 0.0291(12) -0.0031(10) 0.0076(10) -0.0012(10)
C14 0.0364(13) 0.0364(13) 0.0271(12) -0.0013(10) 0.0082(10) 0.0031(11)
C15 0.0396(15) 0.0432(15) 0.0379(14) -0.0025(12) 0.0014(11) 0.0098(12)
C16 0.0261(13) 0.0591(18) 0.0537(17) -0.0120(14) 0.0086(12) 0.0003(12)
C17 0.0316(14) 0.0466(16) 0.0440(15) -0.0068(12) 0.0129(11) -0.0098(11)
C18 0.0336(13) 0.0354(13) 0.0326(13) -0.0059(10) 0.0088(10) -0.0056(10)
C19 0.0428(15) 0.0368(14) 0.0529(17) 0.0069(12) 0.0171(13) -0.0028(11)
C20 0.074(2) 0.078(2) 0.059(2) 0.0287(18) 0.0225(18) 0.0144(19)
C21 0.073(2) 0.0352(16) 0.112(3) -0.0013(18) 0.028(2) -0.0107(15)
C22 0.0537(17) 0.0380(14) 0.0527(17) 0.0106(12) 0.0267(14) 0.0099(13)
C23 0.081(3) 0.064(2) 0.109(3) -0.021(2) 0.049(2) -0.035(2)
C24 0.107(3) 0.128(4) 0.101(3) 0.077(3) 0.031(3) 0.008(3)
C25 0.076(2) 0.0457(18) 0.080(2) -0.0106(17) 0.0199(19) 0.0008(17)
C26 0.105(3) 0.052(2) 0.095(3) -0.024(2) 0.024(3) -0.001(2)
C27 0.131(4) 0.056(2) 0.087(3) -0.025(2) 0.014(3) -0.030(3)
C28 0.077(3) 0.070(3) 0.099(3) -0.010(2) 0.000(2) -0.023(2)
C29 0.0529(19) 0.0521(18) 0.070(2) -0.0052(16) 0.0105(16) -0.0120(15)
C30 0.067(2) 0.074(2) 0.054(2) 0.0103(17) 0.0037(17) 0.0022(19)
C31 0.086(3) 0.081(3) 0.054(2) 0.0164(19) -0.007(2) -0.004(2)
C32 0.119(4) 0.077(2) 0.0349(18) 0.0095(18) 0.002(2) -0.025(3)
C33 0.106(3) 0.073(2) 0.049(2) 0.0009(17) 0.033(2) -0.015(2)
C34 0.079(2) 0.0585(19) 0.0475(18) 0.0049(15) 0.0199(17) -0.0010(17)
C35 0.066(2) 0.0479(17) 0.0450(16) -0.0087(13) 0.0185(14) -0.0136(15)
C36 0.079(2) 0.0486(18) 0.060(2) -0.0009(15) 0.0248(17) -0.0157(16)
C37 0.104(3) 0.0469(19) 0.082(3) -0.0229(18) 0.037(2) -0.0279(19)
C38 0.120(3) 0.071(2) 0.052(2) -0.0246(18) 0.021(2) -0.037(2)
C39 0.086(3) 0.064(2) 0.0429(17) -0.0029(15) 0.0093(16) -0.0143(18)
C40 0.0476(19) 0.120(3) 0.063(2) -0.040(2) 0.0071(16) 0.001(2)
C41 0.150(6) 0.142(5) 0.077(4) -0.028(4) 0.048(4) -0.024(5)
C42 0.149(6) 0.129(5) 0.090(4) 0.000(3) 0.041(4) -0.001(4)
C43 0.064(3) 0.312(9) 0.051(2) -0.024(4) -0.002(2) 0.065(4)
C44 0.079(2) 0.068(2) 0.054(2) 0.0022(16) 0.0159(17) 0.0177(19)

loop_
_atom_type_symbol
_atom_type_description
_atom_type_scat_dispersion_real
_atom_type_scat_dispersion_imag
_atom_type_scat_source
C C 0.0033 0.0016 'International Tables Vol C Tables 4.2.6.8 and 6.1.1.4'
H H 0.0000 0.0000 'International Tables Vol C Tables 4.2.6.8 and 6.1.1.4'
N N 0.0061 0.0033 'International Tables Vol C Tables 4.2.6.8 and 6.1.1.4'
O O 0.0106 0.0060 'International Tables Vol C Tables 4.2.6.8 and 6.1.1.4'
Sr Sr -1.5307 3.2498 'International Tables Vol C Tables 4.2.6.8 and 6.1.1.4'

loop_
_geom_angle_atom_site_label_1
_geom_angle_atom_site_label_2
_geom_angle_atom_site_label_3
_geom_angle
O2 Sr1 O1 156.34(6)
O2 Sr1 N2 85.87(7)
O1 Sr1 N2 83.22(7)
O2 Sr1 N4 102.10(7)
O1 Sr1 N4 92.85(7)
N2 Sr1 N4 166.78(7)
O2 Sr1 N1 84.58(7)
O1 Sr1 N1 82.96(7)
N2 Sr1 N1 120.36(8)
N4 Sr1 N1 71.37(7)
O2 Sr1 N3 95.43(7)
O1 Sr1 N3 105.06(6)
N2 Sr1 N3 87.97(7)
N4 Sr1 N3 80.85(7)
N1 Sr1 N3 151.51(7)
C29 N1 C25 117.0(3)
C29 N1 Sr1 120.7(2)
C25 N1 Sr1 120.4(2)
C34 N2 C30 117.6(3)
C34 N2 Sr1 122.1(2)
C30 N2 Sr1 119.6(2)
C39 N3 C35 116.1(3)
C39 N3 Sr1 119.6(2)
C35 N3 Sr1 123.33(18)
C44 N4 C40 113.6(3)
C44 N4 Sr1 123.05(19)
C40 N4 Sr1 117.6(2)
C1 O1 Sr1 166.59(16)
C13 O2 Sr1 176.21(16)
O1 C1 C2 121.5(2)
O1 C1 C6 120.3(2)
C2 C1 C6 118.2(2)
C3 C2 C1 119.1(2)
C3 C2 C10 121.0(2)
C1 C2 C10 119.8(2)
C4 C3 C2 122.3(3)
C4 C3 H3 118.9
C2 C3 H3 118.9
C3 C4 C5 119.0(3)
C3 C4 H4 120.5
C5 C4 H4 120.5
C6 C5 C4 122.0(3)
C6 C5 H5 119.0
C4 C5 H5 119.0
C5 C6 C1 119.4(2)
C5 C6 C7 121.8(2)
C1 C6 C7 118.7(2)
C6 C7 C9 113.8(3)
C6 C7 C8 110.0(2)
C9 C7 C8 111.1(3)
C6 C7 H7 107.2
C9 C7 H7 107.2
C8 C7 H7 107.2
C7 C8 H8A 109.5
C7 C8 H8B 109.5
H8A C8 H8B 109.5
C7 C8 H8C 109.5
H8A C8 H8C 109.5
H8B C8 H8C 109.5
C7 C9 H9A 109.5
C7 C9 H9B 109.5
H9A C9 H9B 109.5
C7 C9 H9C 109.5
H9A C9 H9C 109.5
H9B C9 H9C 109.5
C12 C10 C2 112.6(2)
C12 C10 C11 110.4(3)
C2 C10 C11 112.5(3)
C12 C10 H10 107.0
C2 C10 H10 107.0
C11 C10 H10 107.0
C10 C11 H11A 109.5
C10 C11 H11B 109.5
H11A C11 H11B 109.5
C10 C11 H11C 109.5
H11A C11 H11C 109.5
H11B C11 H11C 109.5
C10 C12 H12A 109.5
C10 C12 H12B 109.5
H12A C12 H12B 109.5
C10 C12 H12C 109.5
H12A C12 H12C 109.5
H12B C12 H12C 109.5
O2 C13 C18 121.5(2)
O2 C13 C14 120.3(2)
C18 C13 C14 118.2(2)
C15 C14 C13 119.4(2)
C15 C14 C22 121.6(2)
C13 C14 C22 118.9(2)
C16 C15 C14 122.0(2)
C16 C15 H15 119.0
C14 C15 H15 119.0
C15 C16 C17 118.8(2)
C15 C16 H16 120.6
C17 C16 H16 120.6
C16 C17 C18 121.9(2)
C16 C17 H17 119.0
C18 C17 H17 119.0
C17 C18 C13 119.7(2)
C17 C18 C19 120.1(2)
C13 C18 C19 120.2(2)
C18 C19 C20 111.6(2)
C18 C19 C21 111.6(3)
C20 C19 C21 110.6(3)
C18 C19 H19 107.6
C20 C19 H19 107.6
C21 C19 H19 107.6
C19 C20 H20A 109.5
C19 C20 H20B 109.5
H20A C20 H20B 109.5
C19 C20 H20C 109.5
H20A C20 H20C 109.5
H20B C20 H20C 109.5
C19 C21 H21A 109.5
C19 C21 H21B 109.5
H21A C21 H21B 109.5
C19 C21 H21C 109.5
H21A C21 H21C 109.5
H21B C21 H21C 109.5
C14 C22 C24 113.9(3)
C14 C22 C23 109.5(2)
C24 C22 C23 111.4(3)
C14 C22 H22 107.2
C24 C22 H22 107.2
C23 C22 H22 107.2
C22 C23 H23A 109.5
C22 C23 H23B 109.5
H23A C23 H23B 109.5
C22 C23 H23C 109.5
H23A C23 H23C 109.5
H23B C23 H23C 109.5
C22 C24 H24A 109.5
C22 C24 H24B 109.5
H24A C24 H24B 109.5
C22 C24 H24C 109.5
H24A C24 H24C 109.5
H24B C24 H24C 109.5
N1 C25 C26 123.3(4)
N1 C25 H25 118.3
C26 C25 H25 118.3
C27 C26 C25 118.7(4)
C27 C26 H26 120.6
C25 C26 H26 120.6
C26 C27 C28 119.0(4)
C26 C27 H27 120.5
C28 C27 H27 120.5
C29 C28 C27 118.2(4)
C29 C28 H28 120.9
C27 C28 H28 120.9
N1 C29 C28 123.8(4)
N1 C29 H29 118.1
C28 C29 H29 118.1
N2 C30 C31 123.1(4)
N2 C30 H30 118.5
C31 C30 H30 118.5
C32 C31 C30 118.4(4)
C32 C31 H31 120.8
C30 C31 H31 120.8
C31 C32 C33 119.5(3)
C31 C32 H32 120.2
C33 C32 H32 120.2
C32 C33 C34 118.7(4)
C32 C33 H33 120.7
C34 C33 H33 120.7
N2 C34 C33 122.7(4)
N2 C34 H34 118.6
C33 C34 H34 118.6
N3 C35 C36 124.1(3)
N3 C35 H35 117.9
C36 C35 H35 117.9
C37 C36 C35 118.2(3)
C37 C36 H36 120.9
C35 C36 H36 120.9
C38 C37 C36 118.7(3)
C38 C37 H37 120.6
C36 C37 H37 120.6
C37 C38 C39 119.2(3)
C37 C38 H38 120.4
C39 C38 H38 120.4
N3 C39 C38 123.6(3)
N3 C39 H39 118.2
C38 C39 H39 118.2
C41 C40 N4 122.0(4)
C42 C41 C40 119.9(7)
C41 C42 C43 119.3(7)
C42 C43 C44 122.6(5)
N4 C44 C43 116.1(3)

loop_
_geom_bond_atom_site_label_1
_geom_bond_atom_site_label_2
_geom_bond_distance
Sr1 O2 2.3352(17)
Sr1 O1 2.3500(17)
Sr1 N2 2.693(2)
Sr1 N4 2.697(2)
Sr1 N1 2.738(2)
Sr1 N3 2.744(2)
N1 C29 1.327(4)
N1 C25 1.329(4)
N2 C34 1.332(4)
N2 C30 1.345(4)
N3 C39 1.328(4)
N3 C35 1.329(4)
N4 C44 1.363(4)
N4 C40 1.384(4)
O1 C1 1.312(3)
O2 C13 1.310(3)
C1 C2 1.425(4)
C1 C6 1.432(3)
C2 C3 1.390(4)
C2 C10 1.514(4)
C3 C4 1.372(4)
C3 H3 0.9500
C4 C5 1.385(5)
C4 H4 0.9500
C5 C6 1.379(4)
C5 H5 0.9500
C6 C7 1.508(4)
C7 C9 1.527(4)
C7 C8 1.532(4)
C7 H7 1.0000
C8 H8A 0.9800
C8 H8B 0.9800
C8 H8C 0.9800
C9 H9A 0.9800
C9 H9B 0.9800
C9 H9C 0.9800
C10 C12 1.512(4)
C10 C11 1.533(4)
C10 H10 1.0000
C11 H11A 0.9800
C11 H11B 0.9800
C11 H11C 0.9800
C12 H12A 0.9800
C12 H12B 0.9800
C12 H12C 0.9800
C13 C18 1.422(3)
C13 C14 1.424(3)
C14 C15 1.389(4)
C14 C22 1.505(4)
C15 C16 1.379(4)
C15 H15 0.9500
C16 C17 1.380(4)
C16 H16 0.9500
C17 C18 1.385(4)
C17 H17 0.9500
C18 C19 1.515(4)
C19 C20 1.528(4)
C19 C21 1.531(4)
C19 H19 1.0000
C20 H20A 0.9800
C20 H20B 0.9800
C20 H20C 0.9800
C21 H21A 0.9800
C21 H21B 0.9800
C21 H21C 0.9800
C22 C24 1.514(5)
C22 C23 1.516(5)
C22 H22 1.0000
C23 H23A 0.9800
C23 H23B 0.9800
C23 H23C 0.9800
C24 H24A 0.9800
C24 H24B 0.9800
C24 H24C 0.9800
C25 C26 1.374(5)
C25 H25 0.9500
C26 C27 1.365(6)
C26 H26 0.9500
C27 C28 1.376(6)
C27 H27 0.9500
C28 C29 1.371(5)
C28 H28 0.9500
C29 H29 0.9500
C30 C31 1.379(5)
C30 H30 0.9500
C31 C32 1.372(6)
C31 H31 0.9500
C32 C33 1.373(6)
C32 H32 0.9500
C33 C34 1.388(5)
C33 H33 0.9500
C34 H34 0.9500
C35 C36 1.378(4)
C35 H35 0.9500
C36 C37 1.364(5)
C36 H36 0.9500
C37 C38 1.362(5)
C37 H37 0.9500
C38 C39 1.370(5)
C38 H38 0.9500
C39 H39 0.9500
C40 C41 1.345(6)
C41 C42 1.181(8)
C42 C43 1.269(8)
C43 C44 1.380(6)
